data_4516798
loop_
_publ_author_name
'Tomoshige, Shusuke'
'Dik, David A.'
'Akabane-Nakata, Masaaki'
'Madukoma, Chinedu S.'
'Fisher, Jed F.'
'Shrout, Joshua D.'
'Mobashery, Shahriar'

_publ_section_title
;
 Total Syntheses of Bulgecins A, B, and C and Their Bactericidal
 Potentiation of the \b-Lactam Antibiotics.
;
_journal_issue 6
_journal_name_full 'ACS infectious diseases'
_journal_page_first 860
_journal_page_last 867
_journal_paper_doi 10.1021/acsinfecdis.8b00105
_journal_volume 4
_journal_year 2018
_chemical_absolute_configuration rmad
_chemical_formula_moiety 'C22 H35 N O6 Si'
_chemical_formula_sum 'C22 H35 N O6 Si'
_chemical_formula_weight 437.60
_space_group_crystal_system monoclinic
_space_group_IT_number 5
_space_group_name_Hall 'C 2y'
_space_group_name_H-M_alt 'C 1 2 1'
_atom_sites_solution_hydrogens mixed
_atom_sites_solution_primary dual
_atom_sites_solution_secondary difmap
_audit_creation_method SHELXL-2016/6
_cell_angle_alpha 90
_cell_angle_beta 123.699(3)
_cell_angle_gamma 90
_cell_formula_units_Z 4
_cell_length_a 23.6556(10)
_cell_length_b 6.5523(2)
_cell_length_c 18.1925(7)
_cell_measurement_reflns_used 9255
_cell_measurement_temperature 173(2)
_cell_measurement_theta_max 72.07
_cell_measurement_theta_min 4.50
_cell_volume 2345.98(17)
_computing_cell_refinement 'Bruker SAINT (Bruker, 2015)'
_computing_data_collection 'Bruker APEX-3 (Bruker, 2015)'
_computing_data_reduction 'Bruker SAINT (Bruker, 2015)'
_computing_molecular_graphics 'Bruker XP (Bruker, 2015)'
_computing_publication_material 'CIFTAB (Sheldrick, 2008)'
_computing_structure_refinement 'SHELXL-2016/6 (Sheldrick, 2015)'
_computing_structure_solution 'SHELXT-2014/2 (Sheldrick, 2015)'
_diffrn_ambient_temperature 173(2)
_diffrn_detector_area_resol_mean 8.33
_diffrn_measured_fraction_theta_full 1.000
_diffrn_measured_fraction_theta_max 0.999
_diffrn_measurement_device_type 'Bruker APEX-II'
_diffrn_measurement_method 'combination of \w and \f-scans '
_diffrn_radiation_type CuK\a
_diffrn_radiation_wavelength 1.54184
_diffrn_reflns_av_R_equivalents 0.0390
_diffrn_reflns_av_unetI/netI 0.0201
_diffrn_reflns_Laue_measured_fraction_full 1.000
_diffrn_reflns_Laue_measured_fraction_max 0.999
_diffrn_reflns_limit_h_max 28
_diffrn_reflns_limit_h_min -28
_diffrn_reflns_limit_k_max 8
_diffrn_reflns_limit_k_min -8
_diffrn_reflns_limit_l_max 22
_diffrn_reflns_limit_l_min -22
_diffrn_reflns_number 34934
_diffrn_reflns_point_group_measured_fraction_full 1.000
_diffrn_reflns_point_group_measured_fraction_max 0.998
_diffrn_reflns_theta_full 67.679
_diffrn_reflns_theta_max 72.074
_diffrn_reflns_theta_min 2.919
_diffrn_source 'Incoatec micro-focus'
_exptl_absorpt_coefficient_mu 1.188
_exptl_absorpt_correction_T_max 0.8842
_exptl_absorpt_correction_T_min 0.7298
_exptl_absorpt_correction_type numerical
_exptl_absorpt_process_details 'SADABS (Krause et al., 2015)'
_exptl_crystal_colour colorless
_exptl_crystal_density_diffrn 1.239
_exptl_crystal_description block
_exptl_crystal_F_000 944
_exptl_crystal_size_max 0.358
_exptl_crystal_size_mid 0.209
_exptl_crystal_size_min 0.152
_refine_diff_density_max 1.264
_refine_diff_density_min -0.492
_refine_diff_density_rms 0.061
_refine_ls_abs_structure_details
;
 Flack x determined using 2035 quotients [(I+)-(I-)]/[(I+)+(I-)]
 (Parsons, Flack and Wagner, Acta Cryst. B69 (2013) 249-259).
;
_refine_ls_abs_structure_Flack 0.042(8)
_refine_ls_extinction_method none
_refine_ls_goodness_of_fit_ref 1.033
_refine_ls_hydrogen_treatment constr
_refine_ls_matrix_type full
_refine_ls_number_parameters 277
_refine_ls_number_reflns 4600
_refine_ls_number_restraints 1
_refine_ls_restrained_S_all 1.033
_refine_ls_R_factor_all 0.0453
_refine_ls_R_factor_gt 0.0449
_refine_ls_shift/su_max 0.001
_refine_ls_shift/su_mean 0.000
_refine_ls_structure_factor_coef Fsqd
_refine_ls_weighting_details 'w=1/[\s^2^(Fo^2^)+(0.0947P)^2^+1.6187P] where P=(Fo^2^+2Fc^2^)/3'
_refine_ls_weighting_scheme calc
_refine_ls_wR_factor_gt 0.1311
_refine_ls_wR_factor_ref 0.1319
_reflns_Friedel_coverage 0.828
_reflns_Friedel_fraction_full 1.000
_reflns_Friedel_fraction_max 0.997
_reflns_number_gt 4547
_reflns_number_total 4600
_reflns_threshold_expression 'I > 2\s(I)'
_cod_data_source_file id8b00105_si_002.cif
_cod_data_source_block nd1709
_cod_original_cell_volume 2345.99(17)
_cod_original_sg_symbol_H-M 'C 2'
_cod_database_code 4516798
_shelx_shelxl_version_number 2016/6
_shelx_space_group_comment
;
The symmetry employed for this shelxl refinement is uniquely defined
by the following loop, which should always be used as a source of
symmetry information in preference to the above space-group names.
They are only intended as comments.
;
_shelx_estimated_absorpt_t_min 0.676
_shelx_estimated_absorpt_t_max 0.840
_diffrn_source_monochromator 'MONTEL Multi-layer'

loop_
_space_group_symop_operation_xyz
'x, y, z'
'-x, y, -z'
'x+1/2, y+1/2, z'
'-x+1/2, y+1/2, -z'

loop_
_atom_site_label
_atom_site_type_symbol
_atom_site_fract_x
_atom_site_fract_y
_atom_site_fract_z
_atom_site_U_iso_or_equiv
_atom_site_adp_type
_atom_site_occupancy
_atom_site_site_symmetry_order
_atom_site_calc_flag
_atom_site_refinement_flags_posn
_atom_site_refinement_flags_adp
_atom_site_refinement_flags_occupancy
_atom_site_disorder_assembly
_atom_site_disorder_group
Si1 Si 0.84023(4) 0.49279(13) 0.40385(5) 0.0289(2) Uani 1 1 d . . . . .
O1 O 0.71543(11) 0.6893(4) 0.11540(14) 0.0319(5) Uani 1 1 d . . . . .
O2 O 0.72177(12) 0.3601(4) 0.08130(15) 0.0380(5) Uani 1 1 d . . . . .
O3 O 0.75971(10) 0.5574(3) 0.35791(13) 0.0311(5) Uani 1 1 d . . . . .
O4 O 0.54643(10) 0.4857(4) 0.15655(13) 0.0315(4) Uani 1 1 d . . . . .
O5 O 0.53960(13) 0.7900(4) 0.2063(2) 0.0511(7) Uani 1 1 d . . . . .
O6 O 0.56499(16) -0.0082(5) 0.07359(19) 0.0592(7) Uani 1 1 d . . . . .
H6A H 0.524470 -0.017470 0.028300 0.089 Uiso 0.5 1 d . U P A 1
H6B H 0.557880 -0.063730 0.109930 0.089 Uiso 0.5 1 d . U P B 2
N1 N 0.67968(12) 0.4425(4) 0.16397(15) 0.0271(5) Uani 1 1 d . . . . .
C1 C 0.66128(14) 0.5961(5) 0.20649(18) 0.0263(6) Uani 1 1 d . . . . .
H1 H 0.632462 0.703575 0.162217 0.032 Uiso 1 1 calc R U . . .
C2 C 0.61782(14) 0.4741(5) 0.22926(18) 0.0293(6) Uani 1 1 d . . . . .
H2 H 0.624962 0.520518 0.286205 0.035 Uiso 1 1 calc R U . . .
C3 C 0.63967(15) 0.2541(5) 0.23444(19) 0.0320(6) Uani 1 1 d . . . . .
H3A H 0.602532 0.159696 0.221452 0.038 Uiso 1 1 calc R U . . .
H3B H 0.680045 0.222989 0.294021 0.038 Uiso 1 1 calc R U . . .
C4 C 0.65649(14) 0.2340(5) 0.16484(19) 0.0291(6) Uani 1 1 d . . . . .
H4 H 0.694340 0.134249 0.184885 0.035 Uiso 1 1 calc R U . . .
C5 C 0.59495(17) 0.1743(5) 0.0730(2) 0.0347(6) Uani 1 1 d . . . . .
H5A H 0.560675 0.284723 0.050694 0.042 Uiso 1 1 calc R U . . .
H5B H 0.609694 0.161219 0.031820 0.042 Uiso 1 1 calc R U . . .
C6 C 0.70690(13) 0.4854(5) 0.11724(16) 0.0277(6) Uani 1 1 d . . . . .
C7 C 0.74605(15) 0.7581(6) 0.0690(2) 0.0345(7) Uani 1 1 d . . . . .
H7A H 0.724779 0.887975 0.038052 0.041 Uiso 1 1 calc R U . . .
H7B H 0.737963 0.655374 0.024194 0.041 Uiso 1 1 calc R U . . .
C8 C 0.82144(15) 0.7888(5) 0.13348(19) 0.0297(6) Uani 1 1 d . . . . .
C9 C 0.86680(18) 0.6306(5) 0.1531(2) 0.0378(7) Uani 1 1 d . . . . .
H9 H 0.850400 0.501622 0.125316 0.045 Uiso 1 1 calc R U . . .
C10 C 0.93634(18) 0.6603(6) 0.2134(3) 0.0431(8) Uani 1 1 d . . . . .
H10 H 0.967300 0.552109 0.226388 0.052 Uiso 1 1 calc R U . . .
C11 C 0.95991(18) 0.8464(7) 0.2538(2) 0.0442(8) Uani 1 1 d . . . . .
H11 H 1.007228 0.866255 0.295411 0.053 Uiso 1 1 calc R U . . .
C12 C 0.91508(17) 1.0055(6) 0.2344(2) 0.0417(7) Uani 1 1 d . . . . .
H12 H 0.931614 1.134493 0.262114 0.050 Uiso 1 1 calc R U . . .
C13 C 0.84570(16) 0.9753(6) 0.1742(2) 0.0365(7) Uani 1 1 d . . . . .
H13 H 0.814868 1.083919 0.161082 0.044 Uiso 1 1 calc R U . . .
C14 C 0.72204(15) 0.6974(5) 0.28698(19) 0.0300(6) Uani 1 1 d . . . . .
H14A H 0.752124 0.755475 0.270409 0.036 Uiso 1 1 calc R U . . .
H14B H 0.705947 0.811079 0.306723 0.036 Uiso 1 1 calc R U . . .
C15 C 0.8464(2) 0.2940(8) 0.3358(3) 0.0589(12) Uani 1 1 d . . . . .
H15A H 0.815713 0.180864 0.325657 0.088 Uiso 1 1 calc R U . . .
H15B H 0.893163 0.243339 0.366975 0.088 Uiso 1 1 calc R U . . .
H15C H 0.833480 0.352787 0.279022 0.088 Uiso 1 1 calc R U . . .
C16 C 0.8913(2) 0.7169(8) 0.4099(4) 0.0663(14) Uani 1 1 d . . . . .
H16A H 0.874647 0.763915 0.350058 0.099 Uiso 1 1 calc R U . . .
H16B H 0.939160 0.677323 0.440130 0.099 Uiso 1 1 calc R U . . .
H16C H 0.886959 0.827348 0.442837 0.099 Uiso 1 1 calc R U . . .
C17 C 0.86799(18) 0.3915(7) 0.5149(2) 0.0447(9) Uani 1 1 d . . . . .
C18 C 0.8191(3) 0.2222(12) 0.5050(4) 0.094(2) Uani 1 1 d . . . . .
H18A H 0.836778 0.159053 0.562666 0.141 Uiso 1 1 calc R U . . .
H18B H 0.815260 0.118542 0.463575 0.141 Uiso 1 1 calc R U . . .
H18C H 0.774279 0.281092 0.482437 0.141 Uiso 1 1 calc R U . . .
C19 C 0.9400(2) 0.3028(9) 0.5626(3) 0.0588(11) Uani 1 1 d . . . . .
H19A H 0.951959 0.241608 0.618670 0.088 Uiso 1 1 calc R U . . .
H19B H 0.972291 0.411864 0.574227 0.088 Uiso 1 1 calc R U . . .
H19C H 0.941733 0.198044 0.525447 0.088 Uiso 1 1 calc R U . . .
C20 C 0.8684(3) 0.5651(12) 0.5717(3) 0.095(3) Uani 1 1 d . . . . .
H20A H 0.886378 0.514468 0.631473 0.142 Uiso 1 1 calc R U . . .
H20B H 0.821933 0.615112 0.545437 0.142 Uiso 1 1 calc R U . . .
H20C H 0.897098 0.676758 0.574498 0.142 Uiso 1 1 calc R U . . .
C21 C 0.51346(15) 0.6570(5) 0.1530(2) 0.0337(7) Uani 1 1 d . . . . .
C22 C 0.44139(17) 0.6557(6) 0.0738(2) 0.0423(8) Uani 1 1 d . . . . .
H22A H 0.415855 0.765539 0.079289 0.063 Uiso 1 1 calc R U . . .
H22B H 0.420324 0.524078 0.070196 0.063 Uiso 1 1 calc R U . . .
H22C H 0.440965 0.676600 0.020111 0.063 Uiso 1 1 calc R U . . .

loop_
_atom_site_aniso_label
_atom_site_aniso_U_11
_atom_site_aniso_U_22
_atom_site_aniso_U_33
_atom_site_aniso_U_23
_atom_site_aniso_U_13
_atom_site_aniso_U_12
Si1 0.0225(4) 0.0342(4) 0.0246(4) 0.0016(3) 0.0098(3) 0.0031(3)
O1 0.0289(10) 0.0378(11) 0.0325(10) 0.0047(9) 0.0193(9) 0.0004(9)
O2 0.0388(12) 0.0442(13) 0.0337(11) -0.0028(10) 0.0218(10) 0.0021(10)
O3 0.0234(9) 0.0404(12) 0.0220(9) 0.0039(8) 0.0079(8) 0.0042(8)
O4 0.0223(9) 0.0384(11) 0.0302(9) -0.0027(10) 0.0123(8) 0.0004(9)
O5 0.0357(12) 0.0424(14) 0.0573(16) -0.0128(13) 0.0146(12) 0.0031(11)
O6 0.0615(16) 0.0469(14) 0.0514(15) 0.0000(14) 0.0202(13) -0.0076(15)
N1 0.0248(11) 0.0286(12) 0.0249(11) 0.0003(9) 0.0119(9) -0.0001(9)
C1 0.0212(12) 0.0298(14) 0.0240(13) 0.0034(11) 0.0101(11) 0.0033(11)
C2 0.0231(12) 0.0360(15) 0.0244(12) 0.0028(13) 0.0105(10) 0.0016(13)
C3 0.0289(14) 0.0338(16) 0.0286(14) 0.0089(12) 0.0131(12) 0.0021(12)
C4 0.0274(13) 0.0269(14) 0.0278(14) 0.0052(11) 0.0121(12) 0.0041(11)
C5 0.0342(15) 0.0296(15) 0.0313(15) 0.0002(12) 0.0126(13) 0.0014(13)
C6 0.0203(11) 0.0346(14) 0.0205(11) 0.0015(13) 0.0064(9) 0.0014(12)
C7 0.0282(14) 0.0479(19) 0.0263(14) 0.0071(13) 0.0143(12) -0.0011(14)
C8 0.0273(14) 0.0391(16) 0.0245(13) 0.0027(12) 0.0155(12) -0.0003(13)
C9 0.0368(16) 0.0361(17) 0.0395(17) -0.0041(14) 0.0206(14) 0.0022(14)
C10 0.0352(16) 0.047(2) 0.0469(19) 0.0045(16) 0.0228(15) 0.0110(15)
C11 0.0273(15) 0.062(2) 0.0390(17) -0.0008(17) 0.0158(13) -0.0043(15)
C12 0.0370(16) 0.0430(18) 0.0452(17) -0.0092(17) 0.0229(14) -0.0060(16)
C13 0.0353(15) 0.0392(17) 0.0395(15) -0.0007(15) 0.0235(13) 0.0031(15)
C14 0.0265(13) 0.0310(14) 0.0267(14) 0.0006(12) 0.0111(11) 0.0029(12)
C15 0.054(2) 0.074(3) 0.0368(18) -0.0056(19) 0.0182(17) 0.028(2)
C16 0.0361(19) 0.057(3) 0.091(4) 0.021(2) 0.026(2) -0.0036(19)
C17 0.0301(16) 0.073(3) 0.0235(14) 0.0106(15) 0.0098(12) 0.0118(16)
C18 0.054(3) 0.145(6) 0.070(3) 0.060(4) 0.026(2) -0.003(3)
C19 0.0378(19) 0.083(3) 0.0384(18) 0.018(2) 0.0105(16) 0.021(2)
C20 0.075(3) 0.157(7) 0.0298(19) -0.009(3) 0.015(2) 0.052(4)
C21 0.0248(14) 0.0401(17) 0.0366(15) 0.0031(14) 0.0172(13) 0.0014(13)
C22 0.0269(14) 0.054(2) 0.0399(17) 0.0033(16) 0.0146(14) 0.0057(15)

loop_
_atom_type_symbol
_atom_type_description
_atom_type_scat_dispersion_real
_atom_type_scat_dispersion_imag
_atom_type_scat_source
C C 0.0181 0.0091 'International Tables Vol C Tables 4.2.6.8 and 6.1.1.4'
H H 0.0000 0.0000 'International Tables Vol C Tables 4.2.6.8 and 6.1.1.4'
N N 0.0311 0.0180 'International Tables Vol C Tables 4.2.6.8 and 6.1.1.4'
O O 0.0492 0.0322 'International Tables Vol C Tables 4.2.6.8 and 6.1.1.4'
Si Si 0.2541 0.3302 'International Tables Vol C Tables 4.2.6.8 and 6.1.1.4'

loop_
_geom_angle_atom_site_label_1
_geom_angle_atom_site_label_2
_geom_angle_atom_site_label_3
_geom_angle
O3 Si1 C15 109.67(16)
O3 Si1 C17 104.65(13)
C15 Si1 C17 111.2(2)
O3 Si1 C16 110.77(17)
C15 Si1 C16 107.7(3)
C17 Si1 C16 112.8(2)
C6 O1 C7 116.6(2)
C14 O3 Si1 126.09(19)
C21 O4 C2 115.8(2)
C5 O6 H6A 111.0
C5 O6 H6B 134.1
C6 N1 C1 124.8(3)
C6 N1 C4 120.6(3)
C1 N1 C4 114.0(2)
N1 C1 C14 114.0(2)
N1 C1 C2 102.9(2)
C14 C1 C2 112.7(2)
N1 C1 H1 109.0
C14 C1 H1 109.0
C2 C1 H1 109.0
O4 C2 C3 106.8(2)
O4 C2 C1 109.9(2)
C3 C2 C1 104.9(2)
O4 C2 H2 111.6
C3 C2 H2 111.6
C1 C2 H2 111.6
C2 C3 C4 105.5(2)
C2 C3 H3A 110.6
C4 C3 H3A 110.6
C2 C3 H3B 110.6
C4 C3 H3B 110.6
H3A C3 H3B 108.8
N1 C4 C3 101.4(2)
N1 C4 C5 110.9(2)
C3 C4 C5 113.4(3)
N1 C4 H4 110.3
C3 C4 H4 110.3
C5 C4 H4 110.3
O6 C5 C4 112.9(3)
O6 C5 H5A 109.0
C4 C5 H5A 109.0
O6 C5 H5B 109.0
C4 C5 H5B 109.0
H5A C5 H5B 107.8
O2 C6 N1 125.4(3)
O2 C6 O1 124.1(3)
N1 C6 O1 110.5(3)
O1 C7 C8 110.1(2)
O1 C7 H7A 109.6
C8 C7 H7A 109.6
O1 C7 H7B 109.6
C8 C7 H7B 109.6
H7A C7 H7B 108.2
C13 C8 C9 119.4(3)
C13 C8 C7 119.8(3)
C9 C8 C7 120.8(3)
C8 C9 C10 120.3(3)
C8 C9 H9 119.9
C10 C9 H9 119.9
C11 C10 C9 119.8(3)
C11 C10 H10 120.1
C9 C10 H10 120.1
C10 C11 C12 120.4(3)
C10 C11 H11 119.8
C12 C11 H11 119.8
C11 C12 C13 119.7(4)
C11 C12 H12 120.2
C13 C12 H12 120.2
C8 C13 C12 120.4(3)
C8 C13 H13 119.8
C12 C13 H13 119.8
O3 C14 C1 111.9(2)
O3 C14 H14A 109.2
C1 C14 H14A 109.2
O3 C14 H14B 109.2
C1 C14 H14B 109.2
H14A C14 H14B 107.9
Si1 C15 H15A 109.5
Si1 C15 H15B 109.5
H15A C15 H15B 109.5
Si1 C15 H15C 109.5
H15A C15 H15C 109.5
H15B C15 H15C 109.5
Si1 C16 H16A 109.5
Si1 C16 H16B 109.5
H16A C16 H16B 109.5
Si1 C16 H16C 109.5
H16A C16 H16C 109.5
H16B C16 H16C 109.5
C20 C17 C19 108.1(4)
C20 C17 C18 109.7(5)
C19 C17 C18 108.6(4)
C20 C17 Si1 109.5(3)
C19 C17 Si1 111.2(3)
C18 C17 Si1 109.9(3)
C17 C18 H18A 109.5
C17 C18 H18B 109.5
H18A C18 H18B 109.5
C17 C18 H18C 109.5
H18A C18 H18C 109.5
H18B C18 H18C 109.5
C17 C19 H19A 109.5
C17 C19 H19B 109.5
H19A C19 H19B 109.5
C17 C19 H19C 109.5
H19A C19 H19C 109.5
H19B C19 H19C 109.5
C17 C20 H20A 109.5
C17 C20 H20B 109.5
H20A C20 H20B 109.5
C17 C20 H20C 109.5
H20A C20 H20C 109.5
H20B C20 H20C 109.5
O5 C21 O4 123.0(3)
O5 C21 C22 125.9(3)
O4 C21 C22 111.1(3)
C21 C22 H22A 109.5
C21 C22 H22B 109.5
H22A C22 H22B 109.5
C21 C22 H22C 109.5
H22A C22 H22C 109.5
H22B C22 H22C 109.5

loop_
_geom_bond_atom_site_label_1
_geom_bond_atom_site_label_2
_geom_bond_distance
Si1 O3 1.655(2)
Si1 C15 1.857(4)
Si1 C17 1.865(3)
Si1 C16 1.866(4)
O1 C6 1.354(4)
O1 C7 1.456(3)
O2 C6 1.217(4)
O3 C14 1.423(4)
O4 C21 1.348(4)
O4 C2 1.459(3)
O5 C21 1.191(4)
O6 C5 1.393(5)
O6 H6A 0.8514
O6 H6B 0.8491
N1 C6 1.350(4)
N1 C1 1.474(4)
N1 C4 1.476(4)
C1 C14 1.522(4)
C1 C2 1.530(4)
C1 H1 1.0000
C2 C3 1.516(5)
C2 H2 1.0000
C3 C4 1.529(4)
C3 H3A 0.9900
C3 H3B 0.9900
C4 C5 1.538(4)
C4 H4 1.0000
C5 H5A 0.9900
C5 H5B 0.9900
C7 C8 1.509(4)
C7 H7A 0.9900
C7 H7B 0.9900
C8 C13 1.378(5)
C8 C9 1.389(5)
C9 C10 1.395(5)
C9 H9 0.9500
C10 C11 1.373(6)
C10 H10 0.9500
C11 C12 1.386(6)
C11 H11 0.9500
C12 C13 1.392(4)
C12 H12 0.9500
C13 H13 0.9500
C14 H14A 0.9900
C14 H14B 0.9900
C15 H15A 0.9800
C15 H15B 0.9800
C15 H15C 0.9800
C16 H16A 0.9800
C16 H16B 0.9800
C16 H16C 0.9800
C17 C20 1.534(7)
C17 C19 1.534(5)
C17 C18 1.539(7)
C18 H18A 0.9800
C18 H18B 0.9800
C18 H18C 0.9800
C19 H19A 0.9800
C19 H19B 0.9800
C19 H19C 0.9800
C20 H20A 0.9800
C20 H20B 0.9800
C20 H20C 0.9800
C21 C22 1.502(4)
C22 H22A 0.9800
C22 H22B 0.9800
C22 H22C 0.9800

loop_
_geom_hbond_atom_site_label_D
_geom_hbond_atom_site_label_H
_geom_hbond_atom_site_label_A
_geom_hbond_distance_DH
_geom_hbond_distance_HA
_geom_hbond_distance_DA
_geom_hbond_angle_DHA
_geom_hbond_site_symmetry_A
O6 H6A O6 0.85 1.89 2.736(6) 174.0 2_655
O6 H6B O5 0.85 2.24 3.090(5) 179.7 1_545
C1 H1 O6 1.00 2.42 3.413(4) 171.4 1_565
C5 H5A O4 0.99 2.51 3.119(4) 119.9 .
C5 H5B O2 0.99 2.62 3.162(4) 114.2 .
C14 H14A O1 0.99 2.49 3.038(4) 114.9 .
C22 H22C O6 0.98 2.63 3.407(5) 136.2 2_665

loop_
_geom_torsion_atom_site_label_1
_geom_torsion_atom_site_label_2
_geom_torsion_atom_site_label_3
_geom_torsion_atom_site_label_4
_geom_torsion
C15 Si1 O3 C14 -81.8(3)
C17 Si1 O3 C14 158.9(3)
C16 Si1 O3 C14 37.0(3)
C6 N1 C1 C14 -71.1(3)
C4 N1 C1 C14 117.6(3)
C6 N1 C1 C2 166.5(2)
C4 N1 C1 C2 -4.7(3)
C21 O4 C2 C3 166.2(2)
C21 O4 C2 C1 -80.6(3)
N1 C1 C2 O4 -90.9(3)
C14 C1 C2 O4 145.9(2)
N1 C1 C2 C3 23.6(3)
C14 C1 C2 C3 -99.6(3)
O4 C2 C3 C4 82.4(3)
C1 C2 C3 C4 -34.2(3)
C6 N1 C4 C3 172.6(2)
C1 N1 C4 C3 -15.7(3)
C6 N1 C4 C5 -66.6(3)
C1 N1 C4 C5 105.0(3)
C2 C3 C4 N1 30.1(3)
C2 C3 C4 C5 -88.9(3)
N1 C4 C5 O6 -170.9(3)
C3 C4 C5 O6 -57.5(4)
C1 N1 C6 O2 -179.4(3)
C4 N1 C6 O2 -8.6(4)
C1 N1 C6 O1 0.5(3)
C4 N1 C6 O1 171.2(2)
C7 O1 C6 O2 -1.6(4)
C7 O1 C6 N1 178.5(2)
C6 O1 C7 C8 -95.9(3)
O1 C7 C8 C13 -88.9(3)
O1 C7 C8 C9 90.5(4)
C13 C8 C9 C10 -0.1(5)
C7 C8 C9 C10 -179.5(3)
C8 C9 C10 C11 0.4(5)
C9 C10 C11 C12 -0.7(6)
C10 C11 C12 C13 0.7(5)
C9 C8 C13 C12 0.1(5)
C7 C8 C13 C12 179.5(3)
C11 C12 C13 C8 -0.4(5)
Si1 O3 C14 C1 118.9(2)
N1 C1 C14 O3 -66.7(3)
C2 C1 C14 O3 50.1(3)
O3 Si1 C17 C20 -66.9(4)
C15 Si1 C17 C20 174.8(4)
C16 Si1 C17 C20 53.7(4)
O3 Si1 C17 C19 173.8(3)
C15 Si1 C17 C19 55.5(4)
C16 Si1 C17 C19 -65.6(4)
O3 Si1 C17 C18 53.6(4)
C15 Si1 C17 C18 -64.7(4)
C16 Si1 C17 C18 174.2(4)
C2 O4 C21 O5 -1.8(4)
C2 O4 C21 C22 177.8(3)
